data_4337200
loop_
_publ_author_name
'Chang, Ya-Ho'
'Chan, Pooi-Mun'
'Tsai, Yi-Fang'
'Lee, Gene-Hsiang'
'Hsu, Hua-Fen'

_publ_section_title
;
 Catalytic Reduction of Hydrazine to Ammonia by a Mononuclear Iron(II)
 Complex on a Tris(thiolato)phosphine Platform.
;
_journal_issue 2
_journal_name_full 'Inorganic chemistry'
_journal_page_first 664
_journal_page_last 666
_journal_paper_doi 10.1021/ic402108w
_journal_volume 53
_journal_year 2014
_chemical_formula_sum 'C41 H77 Fe N2 O3 P S3 Si3'
_chemical_formula_weight 913.32
_chemical_name_common '[NEt4][Fe(PS3")(NH3)]'
_chemical_name_systematic
; 
 ? 
;
_space_group_IT_number 15
_symmetry_cell_setting monoclinic
_symmetry_space_group_name_Hall '-C 2yc'
_symmetry_space_group_name_H-M 'C 1 2/c 1'
_atom_sites_solution_hydrogens geom
_atom_sites_solution_primary direct
_atom_sites_solution_secondary difmap
_audit_creation_method SHELXL-97
_cell_angle_alpha 90.00
_cell_angle_beta 96.4301(6)
_cell_angle_gamma 90.00
_cell_formula_units_Z 8
_cell_length_a 19.5139(3)
_cell_length_b 24.4891(3)
_cell_length_c 20.9796(3)
_cell_measurement_reflns_used 24017
_cell_measurement_temperature 150(2)
_cell_measurement_theta_max 25.00
_cell_measurement_theta_min 1.34
_cell_volume 9962.6(2)
_computing_cell_refinement DENZO-SMN
_computing_data_collection 'NONIUS COLLECT'
_computing_data_reduction DENZO-SMN
_computing_molecular_graphics 'Bruker SHELXTL'
_computing_publication_material 'Bruker SHELXTL'
_computing_structure_refinement 'SHELXL-97 (Sheldrick, 1997)'
_computing_structure_solution 'SHELXS-97 (Sheldrick, 1990)'
_diffrn_ambient_temperature 150(2)
_diffrn_measured_fraction_theta_full 0.997
_diffrn_measured_fraction_theta_max 0.997
_diffrn_measurement_device_type 'NONIUS KappaCCD'
_diffrn_measurement_method '\w scans'
_diffrn_radiation_monochromator graphite
_diffrn_radiation_source 'fine-focus sealed tube'
_diffrn_radiation_type MoK\a
_diffrn_radiation_wavelength 0.71073
_diffrn_reflns_av_R_equivalents 0.0342
_diffrn_reflns_av_sigmaI/netI 0.0453
_diffrn_reflns_limit_h_max 23
_diffrn_reflns_limit_h_min -23
_diffrn_reflns_limit_k_max 28
_diffrn_reflns_limit_k_min -29
_diffrn_reflns_limit_l_max 24
_diffrn_reflns_limit_l_min -24
_diffrn_reflns_number 24017
_diffrn_reflns_theta_full 25.00
_diffrn_reflns_theta_max 25.00
_diffrn_reflns_theta_min 1.34
_exptl_absorpt_coefficient_mu 0.569
_exptl_absorpt_correction_T_max 0.926
_exptl_absorpt_correction_T_min 0.799
_exptl_absorpt_correction_type multi-scan
_exptl_crystal_colour dark-green
_exptl_crystal_density_diffrn 1.218
_exptl_crystal_density_method 'not measured'
_exptl_crystal_description needle
_exptl_crystal_F_000 3936
_exptl_crystal_size_max 0.38
_exptl_crystal_size_mid 0.15
_exptl_crystal_size_min 0.13
_refine_diff_density_max 0.479
_refine_diff_density_min -0.784
_refine_diff_density_rms 0.101
_refine_ls_extinction_method none
_refine_ls_goodness_of_fit_ref 1.109
_refine_ls_hydrogen_treatment mixed
_refine_ls_matrix_type full
_refine_ls_number_parameters 505
_refine_ls_number_reflns 8754
_refine_ls_number_restraints 10
_refine_ls_restrained_S_all 1.218
_refine_ls_R_factor_all 0.0740
_refine_ls_R_factor_gt 0.0497
_refine_ls_shift/su_max 0.016
_refine_ls_shift/su_mean 0.001
_refine_ls_structure_factor_coef Fsqd
_refine_ls_weighting_details 'calc w=1/[\s^2^(Fo^2^)+(0.0888P)^2^+0.0000P] where P=(Fo^2^+2Fc^2^)/3'
_refine_ls_weighting_scheme calc
_refine_ls_wR_factor_gt 0.1359
_refine_ls_wR_factor_ref 0.1482
_reflns_number_gt 6371
_reflns_number_total 8754
_reflns_threshold_expression >2sigma(I)
_cod_data_source_file ic402108w_si_002.cif
_cod_data_source_block ic15080
_cod_depositor_comments
;
The following automatic conversions were performed:

'_symmetry_cell_setting' value 'Monoclinic' changed to 'monoclinic'
according to
/usr/data/users/saulius/automatic-downloads/current/ACS/lib/dictionaries/cif_core.dic
dictionary named 'cif_core.dic' version 2.4.2 from 2011-04-26.

Automatic conversion script
Id: cif_fix_values 2281 2013-09-26 08:29:07Z andrius 
;
_cod_original_sg_symbol_H-M C2/c
_cod_database_code 4337200

loop_
_symmetry_equiv_pos_as_xyz
'x, y, z'
'-x, y, -z+1/2'
'x+1/2, y+1/2, z'
'-x+1/2, y+1/2, -z+1/2'
'-x, -y, -z'
'x, -y, z-1/2'
'-x+1/2, -y+1/2, -z'
'x+1/2, -y+1/2, z-1/2'

loop_
_atom_site_label
_atom_site_type_symbol
_atom_site_fract_x
_atom_site_fract_y
_atom_site_fract_z
_atom_site_U_iso_or_equiv
_atom_site_adp_type
_atom_site_occupancy
_atom_site_symmetry_multiplicity
_atom_site_calc_flag
_atom_site_refinement_flags
_atom_site_disorder_assembly
_atom_site_disorder_group
Fe Fe 0.25428(2) 0.189197(17) 0.39605(2) 0.03534(17) Uani 1 1 d . . .
S1 S 0.16527(4) 0.16111(3) 0.45030(4) 0.0399(2) Uani 1 1 d . . .
S2 S 0.25069(5) 0.20523(3) 0.28798(4) 0.0428(2) Uani 1 1 d . . .
S3 S 0.36174(4) 0.18264(3) 0.45525(4) 0.0407(2) Uani 1 1 d . . .
P1 P 0.26669(5) 0.10651(3) 0.37246(4) 0.0374(2) Uani 1 1 d . . .
Si1 Si 0.07151(5) 0.09238(4) 0.54818(6) 0.0525(3) Uani 1 1 d . . .
Si2 Si 0.22199(5) 0.19764(4) 0.12642(4) 0.0422(3) Uani 1 1 d . . .
Si3 Si 0.52549(5) 0.14745(4) 0.51263(5) 0.0478(3) Uani 1 1 d . . .
N1 N 0.23753(14) 0.27063(10) 0.41612(12) 0.0395(7) Uani 1 1 d D . .
H1A H 0.2445 0.2914 0.3814 0.059 Uiso 1 1 calc RD . .
H1B H 0.2673 0.2812 0.4504 0.059 Uiso 1 1 calc R . .
H1C H 0.1934 0.2751 0.4253 0.059 Uiso 1 1 calc R . .
C1 C 0.17049(17) 0.08872(13) 0.45439(15) 0.0390(8) Uani 1 1 d . . .
C2 C 0.21574(17) 0.06121(13) 0.41751(15) 0.0393(8) Uani 1 1 d . . .
C3 C 0.2204(2) 0.00437(14) 0.41935(18) 0.0509(9) Uani 1 1 d . . .
H3 H 0.2509 -0.0141 0.3944 0.061 Uiso 1 1 calc R . .
C4 C 0.1804(2) -0.02500(15) 0.45757(19) 0.0559(10) Uani 1 1 d . . .
H4 H 0.1831 -0.0637 0.4587 0.067 Uiso 1 1 calc R . .
C5 C 0.13666(19) 0.00207(14) 0.49396(19) 0.0531(10) Uani 1 1 d . . .
H5 H 0.1097 -0.0189 0.5200 0.064 Uiso 1 1 calc R . .
C6 C 0.13013(17) 0.05907(13) 0.49438(17) 0.0445(9) Uani 1 1 d . . .
C7 C -0.0030(2) 0.12683(17) 0.5004(2) 0.0746(13) Uani 1 1 d . . .
H7A H 0.0141 0.1561 0.4746 0.112 Uiso 1 1 calc R . .
H7B H -0.0338 0.1423 0.5296 0.112 Uiso 1 1 calc R . .
H7C H -0.0284 0.1001 0.4721 0.112 Uiso 1 1 calc R . .
C8 C 0.1182(2) 0.14139(17) 0.6057(2) 0.0649(11) Uani 1 1 d . . .
H8A H 0.1647 0.1276 0.6191 0.097 Uiso 1 1 calc R . .
H8B H 0.0931 0.1453 0.6434 0.097 Uiso 1 1 calc R . .
H8C H 0.1213 0.1770 0.5849 0.097 Uiso 1 1 calc R . .
C9 C 0.0356(2) 0.03760(17) 0.5973(2) 0.0699(12) Uani 1 1 d . . .
H9A H 0.0129 0.0098 0.5688 0.105 Uiso 1 1 calc R . .
H9B H 0.0021 0.0536 0.6233 0.105 Uiso 1 1 calc R . .
H9C H 0.0732 0.0208 0.6255 0.105 Uiso 1 1 calc R . .
C10 C 0.23828(17) 0.14092(13) 0.24944(15) 0.0389(8) Uani 1 1 d . . .
C11 C 0.24323(18) 0.09328(13) 0.28733(15) 0.0410(8) Uani 1 1 d . . .
C12 C 0.2286(2) 0.04299(15) 0.25928(17) 0.0548(10) Uani 1 1 d . . .
H12 H 0.2307 0.0111 0.2852 0.066 Uiso 1 1 calc R . .
C13 C 0.2108(2) 0.03854(16) 0.19401(18) 0.0621(11) Uani 1 1 d . . .
H13 H 0.2002 0.0039 0.1751 0.075 Uiso 1 1 calc R . .
C14 C 0.2087(2) 0.08517(15) 0.15628(17) 0.0534(10) Uani 1 1 d . . .
H14 H 0.1971 0.0816 0.1113 0.064 Uiso 1 1 calc R . .
C15 C 0.22284(18) 0.13710(14) 0.18186(16) 0.0436(8) Uani 1 1 d . . .
C16 C 0.3095(2) 0.22890(17) 0.13206(19) 0.0615(11) Uani 1 1 d . . .
H16A H 0.3094 0.2592 0.1015 0.092 Uiso 1 1 calc R . .
H16B H 0.3431 0.2013 0.1220 0.092 Uiso 1 1 calc R . .
H16C H 0.3222 0.2427 0.1757 0.092 Uiso 1 1 calc R . .
C17 C 0.2014(2) 0.17367(17) 0.04137(17) 0.0588(10) Uani 1 1 d . . .
H17A H 0.2026 0.2048 0.0122 0.088 Uiso 1 1 calc R . .
H17B H 0.1553 0.1572 0.0360 0.088 Uiso 1 1 calc R . .
H17C H 0.2355 0.1465 0.0316 0.088 Uiso 1 1 calc R . .
C18 C 0.1573(2) 0.25033(16) 0.14216(18) 0.0623(11) Uani 1 1 d . . .
H18A H 0.1638 0.2605 0.1876 0.093 Uiso 1 1 calc R . .
H18B H 0.1108 0.2356 0.1314 0.093 Uiso 1 1 calc R . .
H18C H 0.1634 0.2826 0.1158 0.093 Uiso 1 1 calc R . .
C19 C 0.39705(17) 0.11957(13) 0.43272(15) 0.0384(8) Uani 1 1 d . . .
C20 C 0.35575(18) 0.08388(13) 0.39204(15) 0.0400(8) Uani 1 1 d . . .
C21 C 0.38245(19) 0.03507(14) 0.37223(17) 0.0473(9) Uani 1 1 d . . .
H21 H 0.3546 0.0117 0.3439 0.057 Uiso 1 1 calc R . .
C22 C 0.4491(2) 0.02038(14) 0.39345(18) 0.0528(10) Uani 1 1 d . . .
H22 H 0.4674 -0.0132 0.3801 0.063 Uiso 1 1 calc R . .
C23 C 0.48947(19) 0.05474(15) 0.43436(18) 0.0515(9) Uani 1 1 d . . .
H23 H 0.5352 0.0437 0.4491 0.062 Uiso 1 1 calc R . .
C24 C 0.46603(18) 0.10483(14) 0.45489(16) 0.0444(9) Uani 1 1 d . . .
C25 C 0.6125(2) 0.11324(17) 0.5225(2) 0.0681(12) Uani 1 1 d . . .
H25A H 0.6297 0.1100 0.4805 0.102 Uiso 1 1 calc R . .
H25B H 0.6082 0.0768 0.5409 0.102 Uiso 1 1 calc R . .
H25C H 0.6447 0.1351 0.5511 0.102 Uiso 1 1 calc R . .
C26 C 0.5378(2) 0.21857(15) 0.48407(18) 0.0543(10) Uani 1 1 d . . .
H26A H 0.4932 0.2373 0.4783 0.081 Uiso 1 1 calc R . .
H26B H 0.5574 0.2175 0.4431 0.081 Uiso 1 1 calc R . .
H26C H 0.5692 0.2382 0.5158 0.081 Uiso 1 1 calc R . .
C27 C 0.4922(2) 0.15009(17) 0.59204(17) 0.0613(11) Uani 1 1 d . . .
H27A H 0.5260 0.1683 0.6230 0.092 Uiso 1 1 calc R . .
H27B H 0.4842 0.1129 0.6067 0.092 Uiso 1 1 calc R . .
H27C H 0.4487 0.1705 0.5883 0.092 Uiso 1 1 calc R . .
N2 N 0.5000 0.16447(16) 0.2500 0.0426(10) Uani 1 2 d S . .
C28 C 0.4359(2) 0.13013(16) 0.25363(19) 0.0571(10) Uani 1 1 d . . .
H28A H 0.3960 0.1550 0.2541 0.068 Uiso 1 1 calc R . .
H28B H 0.4411 0.1101 0.2949 0.068 Uiso 1 1 calc R . .
C29 C 0.4194(2) 0.08904(17) 0.1999(2) 0.0710(12) Uani 1 1 d . . .
H29A H 0.4174 0.1078 0.1584 0.106 Uiso 1 1 calc R . .
H29B H 0.3748 0.0719 0.2041 0.106 Uiso 1 1 calc R . .
H29C H 0.4554 0.0610 0.2024 0.106 Uiso 1 1 calc R . .
C30 C 0.50896(19) 0.19964(15) 0.30993(17) 0.0499(9) Uani 1 1 d . . .
H30A H 0.5103 0.1754 0.3478 0.060 Uiso 1 1 calc R . .
H30B H 0.5541 0.2183 0.3119 0.060 Uiso 1 1 calc R . .
C31 C 0.4537(2) 0.24220(15) 0.31456(18) 0.0571(10) Uani 1 1 d . . .
H31A H 0.4511 0.2661 0.2769 0.086 Uiso 1 1 calc R . .
H31B H 0.4651 0.2640 0.3535 0.086 Uiso 1 1 calc R . .
H31C H 0.4092 0.2241 0.3164 0.086 Uiso 1 1 calc R . .
N3 N 0.0000 0.1419(2) 0.2500 0.0636(13) Uani 1 2 d S . .
C32 C 0.0623(5) 0.1851(4) 0.2717(5) 0.088(2) Uani 0.574(4) 1 d P A 1
H32A H 0.1043 0.1641 0.2870 0.105 Uiso 0.574(4) 1 calc PR A 1
H32B H 0.0723 0.2060 0.2334 0.105 Uiso 0.574(4) 1 calc PR A 1
C32' C -0.0102(6) 0.1693(5) 0.3064(6) 0.088(2) Uani 0.426(4) 1 d P A 2
H32C H -0.0045 0.1436 0.3430 0.105 Uiso 0.426(4) 1 calc PR A 2
H32D H -0.0576 0.1842 0.3030 0.105 Uiso 0.426(4) 1 calc PR A 2
C33 C 0.0489(4) 0.2220(3) 0.3195(4) 0.152(3) Uani 1 1 d . . .
H33A H 0.0912 0.2420 0.3343 0.228 Uiso 0.574(4) 1 calc PR A 1
H33B H 0.0330 0.2020 0.3556 0.228 Uiso 0.574(4) 1 calc PR A 1
H33C H 0.0132 0.2478 0.3022 0.228 Uiso 0.574(4) 1 calc PR A 1
H33D H 0.0936 0.2103 0.3072 0.228 Uiso 0.426(4) 1 d PR A 2
H33E H 0.0539 0.2315 0.3652 0.228 Uiso 0.426(4) 1 d PR A 2
H33F H 0.0327 0.2540 0.2941 0.228 Uiso 0.426(4) 1 d PR A 2
C34 C -0.0170(5) 0.1167(4) 0.3067(5) 0.098(3) Uani 0.574(4) 1 d P A 1
H34A H -0.0636 0.1002 0.3003 0.118 Uiso 0.574(4) 1 calc PR A 1
H34B H -0.0149 0.1431 0.3426 0.118 Uiso 0.574(4) 1 calc PR A 1
C34' C 0.0636(6) 0.1003(5) 0.2652(7) 0.098(3) Uani 0.426(4) 1 d P A 2
H34C H 0.0686 0.0771 0.2274 0.118 Uiso 0.426(4) 1 calc PR A 2
H34D H 0.1070 0.1208 0.2763 0.118 Uiso 0.426(4) 1 calc PR A 2
C35 C 0.0475(4) 0.0660(3) 0.3207(4) 0.186(5) Uani 1 1 d . . .
H35A H 0.0928 0.0823 0.3173 0.278 Uiso 0.574(4) 1 calc PR A 1
H35B H 0.0389 0.0368 0.2889 0.278 Uiso 0.574(4) 1 calc PR A 1
H35C H 0.0466 0.0508 0.3638 0.278 Uiso 0.574(4) 1 calc PR A 1
H35D H 0.0861 0.0683 0.3548 0.278 Uiso 0.426(4) 1 d PR A 2
H35E H 0.0407 0.0279 0.3073 0.278 Uiso 0.426(4) 1 d PR A 2
H35F H 0.0055 0.0797 0.3368 0.278 Uiso 0.426(4) 1 d PR A 2
O1 O 0.1908(3) 0.3651(2) 0.3068(2) 0.147(2) Uani 1 1 d . . .
H1 H 0.1846 0.3604 0.3454 0.220 Uiso 1 1 calc RD . .
C36 C 0.1243(5) 0.3668(3) 0.2676(4) 0.141(3) Uani 1 1 d . . .
H36A H 0.1278 0.3463 0.2274 0.169 Uiso 1 1 calc R . .
H36B H 0.0895 0.3482 0.2909 0.169 Uiso 1 1 calc R . .
C37 C 0.1007(4) 0.4218(3) 0.2517(4) 0.171(4) Uani 1 1 d . . .
H37A H 0.0945 0.4417 0.2911 0.257 Uiso 1 1 calc RD . .
H37B H 0.0567 0.4202 0.2242 0.257 Uiso 1 1 calc R . .
H37C H 0.1349 0.4406 0.2289 0.257 Uiso 1 1 calc R . .
O2 O 0.2845(3) 0.40994(16) 0.2334(3) 0.161(2) Uani 1 1 d . . .
H2 H 0.2545 0.3969 0.2549 0.242 Uiso 1 1 calc R . .
C38 C 0.3181(4) 0.3681(2) 0.2061(4) 0.128(2) Uani 1 1 d . . .
H38A H 0.2917 0.3578 0.1647 0.153 Uiso 1 1 calc R . .
H38B H 0.3200 0.3358 0.2346 0.153 Uiso 1 1 calc R . .
C39 C 0.3885(4) 0.3835(3) 0.1948(4) 0.153(3) Uani 1 1 d . . .
H39A H 0.3869 0.4160 0.1676 0.229 Uiso 1 1 calc R . .
H39B H 0.4099 0.3533 0.1735 0.229 Uiso 1 1 calc R . .
H39C H 0.4157 0.3913 0.2360 0.229 Uiso 1 1 calc R . .
O3 O 0.1770(2) 0.39741(16) 0.4226(2) 0.1084(12) Uiso 1 1 d D . .
H3A H 0.165(2) 0.3696(9) 0.4454(13) 0.163 Uiso 1 1 d D . .
C40 C 0.2047(5) 0.4434(3) 0.4214(5) 0.087(2) Uiso 0.574(4) 1 d PD A 1
H40A H 0.2180 0.4518 0.3783 0.105 Uiso 0.574(4) 1 calc PR A 1
H40B H 0.2459 0.4459 0.4533 0.105 Uiso 0.574(4) 1 calc PR A 1
C41 C 0.1489(6) 0.4801(5) 0.4382(6) 0.124(3) Uiso 0.574(4) 1 d PD A 1
H41A H 0.1656 0.5179 0.4402 0.185 Uiso 0.574(4) 1 calc PR A 1
H41B H 0.1351 0.4696 0.4799 0.185 Uiso 0.574(4) 1 calc PR A 1
H41C H 0.1091 0.4772 0.4054 0.185 Uiso 0.574(4) 1 calc PR A 1
C40' C 0.1646(8) 0.4466(5) 0.4428(6) 0.087(2) Uiso 0.426(4) 1 d PD A 2
H40C H 0.1890 0.4507 0.4865 0.105 Uiso 0.426(4) 1 calc PR A 2
H40D H 0.1146 0.4493 0.4465 0.105 Uiso 0.426(4) 1 calc PRD A 2
C41' C 0.1844(9) 0.4944(6) 0.4030(8) 0.124(3) Uiso 0.426(4) 1 d PD A 2
H41D H 0.1679 0.5283 0.4207 0.185 Uiso 0.426(4) 1 calc PR A 2
H41E H 0.1635 0.4900 0.3587 0.185 Uiso 0.426(4) 1 calc PRD A 2
H41F H 0.2347 0.4958 0.4040 0.185 Uiso 0.426(4) 1 calc PR A 2

loop_
_atom_site_aniso_label
_atom_site_aniso_U_11
_atom_site_aniso_U_22
_atom_site_aniso_U_33
_atom_site_aniso_U_23
_atom_site_aniso_U_13
_atom_site_aniso_U_12
Fe 0.0439(3) 0.0348(3) 0.0263(3) 0.00178(19) -0.0004(2) -0.0079(2)
S1 0.0446(5) 0.0376(5) 0.0369(5) 0.0028(4) 0.0020(4) -0.0086(4)
S2 0.0625(6) 0.0374(5) 0.0275(4) 0.0019(4) 0.0002(4) -0.0060(4)
S3 0.0449(5) 0.0412(5) 0.0342(5) -0.0029(4) -0.0026(4) -0.0063(4)
P1 0.0476(5) 0.0352(5) 0.0281(4) 0.0018(4) -0.0007(4) -0.0078(4)
Si1 0.0388(6) 0.0541(6) 0.0658(7) 0.0135(5) 0.0106(5) -0.0063(5)
Si2 0.0402(6) 0.0586(6) 0.0270(5) 0.0036(4) 0.0003(4) 0.0006(4)
Si3 0.0436(6) 0.0609(6) 0.0378(5) 0.0047(5) -0.0001(4) -0.0062(5)
N1 0.0432(16) 0.0426(16) 0.0320(14) 0.0014(12) 0.0007(12) -0.0077(13)
C1 0.042(2) 0.0390(18) 0.0329(18) 0.0093(15) -0.0082(16) -0.0093(15)
C2 0.051(2) 0.0368(19) 0.0284(17) 0.0022(15) -0.0036(16) -0.0104(16)
C3 0.062(2) 0.041(2) 0.050(2) 0.0026(17) 0.0068(19) -0.0062(18)
C4 0.063(3) 0.037(2) 0.068(3) 0.0089(19) 0.010(2) -0.0093(19)
C5 0.052(2) 0.048(2) 0.059(2) 0.0132(19) 0.004(2) -0.0151(18)
C6 0.040(2) 0.046(2) 0.045(2) 0.0078(17) -0.0046(16) -0.0049(16)
C7 0.050(2) 0.065(3) 0.107(4) 0.023(3) 0.005(2) -0.001(2)
C8 0.070(3) 0.067(3) 0.061(3) -0.002(2) 0.026(2) -0.006(2)
C9 0.059(3) 0.066(3) 0.087(3) 0.024(2) 0.022(2) -0.005(2)
C10 0.044(2) 0.0400(18) 0.0325(18) -0.0047(15) 0.0012(15) -0.0048(15)
C11 0.051(2) 0.042(2) 0.0287(17) 0.0020(15) -0.0035(15) -0.0069(16)
C12 0.081(3) 0.043(2) 0.039(2) -0.0047(17) -0.003(2) -0.0120(19)
C13 0.089(3) 0.051(2) 0.043(2) -0.0124(19) -0.006(2) -0.005(2)
C14 0.062(3) 0.060(2) 0.035(2) -0.0085(19) -0.0088(18) 0.0001(19)
C15 0.046(2) 0.054(2) 0.0301(18) -0.0030(16) -0.0012(15) -0.0057(17)
C16 0.051(2) 0.089(3) 0.044(2) 0.006(2) 0.0022(19) -0.013(2)
C17 0.063(3) 0.080(3) 0.0322(19) 0.004(2) -0.0013(18) 0.000(2)
C18 0.065(3) 0.078(3) 0.043(2) 0.009(2) 0.0015(19) 0.018(2)
C19 0.044(2) 0.0412(19) 0.0303(17) 0.0043(15) 0.0059(15) -0.0011(16)
C20 0.049(2) 0.0381(19) 0.0324(18) 0.0034(15) 0.0029(16) -0.0064(16)
C21 0.059(2) 0.041(2) 0.042(2) 0.0006(17) 0.0027(18) -0.0055(17)
C22 0.059(2) 0.042(2) 0.059(2) -0.0003(19) 0.011(2) 0.0047(19)
C23 0.049(2) 0.054(2) 0.053(2) 0.0122(19) 0.0094(19) 0.0042(19)
C24 0.048(2) 0.048(2) 0.0366(19) 0.0074(16) 0.0036(16) -0.0068(17)
C25 0.049(2) 0.080(3) 0.074(3) 0.001(2) -0.002(2) -0.002(2)
C26 0.057(2) 0.061(2) 0.043(2) -0.0015(19) -0.0003(18) -0.0175(19)
C27 0.060(3) 0.084(3) 0.038(2) 0.007(2) 0.0000(19) -0.012(2)
N2 0.041(2) 0.056(2) 0.031(2) 0.000 0.0055(18) 0.000
C28 0.051(2) 0.066(2) 0.056(2) 0.000(2) 0.0158(19) -0.007(2)
C29 0.066(3) 0.068(3) 0.080(3) -0.012(2) 0.015(2) -0.016(2)
C30 0.052(2) 0.063(2) 0.0340(19) -0.0016(17) 0.0007(17) 0.0029(18)
C31 0.056(2) 0.069(3) 0.047(2) -0.004(2) 0.0080(19) 0.009(2)
N3 0.032(2) 0.118(4) 0.041(3) 0.000 0.005(2) 0.000
C32 0.085(5) 0.080(5) 0.098(6) 0.003(4) 0.007(4) -0.028(4)
C32' 0.085(5) 0.080(5) 0.098(6) 0.003(4) 0.007(4) -0.028(4)
C33 0.158(7) 0.126(6) 0.151(7) -0.006(5) -0.081(6) -0.021(5)
C34 0.086(5) 0.093(5) 0.113(6) 0.039(5) 0.000(4) -0.029(4)
C34' 0.086(5) 0.093(5) 0.113(6) 0.039(5) 0.000(4) -0.029(4)
C35 0.187(7) 0.193(7) 0.149(6) 0.112(6) -0.103(6) -0.118(6)
O1 0.208(6) 0.125(4) 0.122(4) 0.060(3) 0.081(4) 0.075(4)
C36 0.211(9) 0.102(5) 0.124(6) -0.035(5) 0.088(6) -0.056(6)
C37 0.165(8) 0.179(8) 0.150(7) 0.075(6) -0.069(6) -0.055(6)
O2 0.223(6) 0.068(2) 0.213(6) 0.004(3) 0.117(5) 0.020(3)
C38 0.170(7) 0.081(4) 0.145(6) -0.009(4) 0.071(5) 0.005(4)
C39 0.110(5) 0.186(7) 0.166(7) 0.079(6) 0.029(5) -0.010(5)

loop_
_atom_type_symbol
_atom_type_description
_atom_type_scat_dispersion_real
_atom_type_scat_dispersion_imag
_atom_type_scat_source
C C 0.0033 0.0016 'International Tables Vol C Tables 4.2.6.8 and 6.1.1.4'
H H 0.0000 0.0000 'International Tables Vol C Tables 4.2.6.8 and 6.1.1.4'
N N 0.0061 0.0033 'International Tables Vol C Tables 4.2.6.8 and 6.1.1.4'
O O 0.0106 0.0060 'International Tables Vol C Tables 4.2.6.8 and 6.1.1.4'
Si Si 0.0817 0.0704 'International Tables Vol C Tables 4.2.6.8 and 6.1.1.4'
P P 0.1023 0.0942 'International Tables Vol C Tables 4.2.6.8 and 6.1.1.4'
S S 0.1246 0.1234 'International Tables Vol C Tables 4.2.6.8 and 6.1.1.4'
Fe Fe 0.3463 0.8444 'International Tables Vol C Tables 4.2.6.8 and 6.1.1.4'

loop_
_geom_angle_atom_site_label_1
_geom_angle_atom_site_label_2
_geom_angle_atom_site_label_3
_geom_angle
_geom_angle_site_symmetry_1
_geom_angle_site_symmetry_3
N1 Fe P1 177.11(8) . .
N1 Fe S1 92.43(8) . .
P1 Fe S1 86.64(4) . .
N1 Fe S2 92.75(8) . .
P1 Fe S2 85.64(3) . .
S1 Fe S2 127.05(4) . .
N1 Fe S3 96.41(8) . .
P1 Fe S3 86.47(3) . .
S1 Fe S3 113.84(3) . .
S2 Fe S3 117.82(4) . .
C1 S1 Fe 106.35(12) . .
C10 S2 Fe 106.62(11) . .
C19 S3 Fe 105.78(11) . .
C11 P1 C2 107.95(15) . .
C11 P1 C20 107.14(16) . .
C2 P1 C20 105.02(15) . .
C11 P1 Fe 112.24(11) . .
C2 P1 Fe 112.33(12) . .
C20 P1 Fe 111.75(11) . .
C8 Si1 C7 110.5(2) . .
C8 Si1 C9 106.8(2) . .
C7 Si1 C9 107.52(19) . .
C8 Si1 C6 112.44(17) . .
C7 Si1 C6 111.26(19) . .
C9 Si1 C6 108.02(18) . .
C18 Si2 C16 109.8(2) . .
C18 Si2 C17 107.95(18) . .
C16 Si2 C17 106.60(18) . .
C18 Si2 C15 113.32(17) . .
C16 Si2 C15 109.85(17) . .
C17 Si2 C15 109.08(17) . .
C27 Si3 C26 109.05(19) . .
C27 Si3 C25 108.6(2) . .
C26 Si3 C25 107.68(19) . .
C27 Si3 C24 110.02(17) . .
C26 Si3 C24 113.61(16) . .
C25 Si3 C24 107.75(18) . .
C2 C1 C6 120.3(3) . .
C2 C1 S1 119.1(2) . .
C6 C1 S1 120.5(3) . .
C3 C2 C1 120.3(3) . .
C3 C2 P1 125.7(3) . .
C1 C2 P1 113.9(2) . .
C4 C3 C2 119.8(4) . .
C5 C4 C3 119.8(3) . .
C4 C5 C6 123.0(3) . .
C5 C6 C1 116.8(3) . .
C5 C6 Si1 119.8(3) . .
C1 C6 Si1 123.4(3) . .
C11 C10 C15 120.2(3) . .
C11 C10 S2 118.7(2) . .
C15 C10 S2 121.1(3) . .
C12 C11 C10 120.0(3) . .
C12 C11 P1 126.4(3) . .
C10 C11 P1 113.6(2) . .
C13 C12 C11 120.7(4) . .
C12 C13 C14 119.3(4) . .
C13 C14 C15 122.6(3) . .
C14 C15 C10 117.1(3) . .
C14 C15 Si2 119.5(3) . .
C10 C15 Si2 123.5(3) . .
C20 C19 C24 119.8(3) . .
C20 C19 S3 119.2(3) . .
C24 C19 S3 121.0(2) . .
C21 C20 C19 120.5(3) . .
C21 C20 P1 125.1(3) . .
C19 C20 P1 114.4(2) . .
C22 C21 C20 120.2(3) . .
C21 C22 C23 119.6(3) . .
C22 C23 C24 122.9(3) . .
C23 C24 C19 117.0(3) . .
C23 C24 Si3 118.9(3) . .
C19 C24 Si3 124.0(3) . .
C28 N2 C28 112.6(4) . 2_655
C28 N2 C30 107.0(2) . .
C28 N2 C30 109.7(2) 2_655 .
C28 N2 C30 109.7(2) . 2_655
C28 N2 C30 107.0(2) 2_655 2_655
C30 N2 C30 110.9(4) . 2_655
N2 C28 C29 116.0(3) . .
C31 C30 N2 115.3(3) . .
C32' N3 C32' 122.4(11) . 2
C32' N3 C34 174.1(7) . 2
C32' N3 C34 55.0(6) 2 2
C32' N3 C34 55.0(6) . .
C32' N3 C34 174.1(7) 2 .
C34 N3 C34 128.2(10) 2 .
C32' N3 C34' 107.1(6) . 2
C32' N3 C34' 108.4(8) 2 2
C34 N3 C34' 78.8(6) 2 2
C34 N3 C34' 69.0(7) . 2
C32' N3 C34' 108.4(8) . .
C32' N3 C34' 107.1(6) 2 .
C34 N3 C34' 69.0(6) 2 .
C34 N3 C34' 78.8(6) . .
C34' N3 C34' 101.5(9) 2 .
C32' N3 C32 75.7(7) . 2
C32' N3 C32 68.0(6) 2 2
C34 N3 C32 106.6(5) 2 2
C34 N3 C32 106.2(6) . 2
C34' N3 C32 79.7(5) 2 2
C34' N3 C32 174.9(6) . 2
C32' N3 C32 68.0(6) . .
C32' N3 C32 75.7(7) 2 .
C34 N3 C32 106.2(6) 2 .
C34 N3 C32 106.6(5) . .
C34' N3 C32 174.9(6) 2 .
C34' N3 C32 79.7(5) . .
C32 N3 C32 99.5(7) 2 .
C33 C32 N3 115.2(7) . .
N3 C32' C33 109.8(8) . .
C32 C33 C32' 65.1(6) . .
N3 C34 C35 102.5(7) . .
C35 C34' N3 106.6(9) . .
C34' C35 C34 71.5(6) . .
C37 C36 O1 113.3(6) . .
O2 C38 C39 111.9(6) . .
C40 O3 C40' 43.4(6) . .
O3 C40 C41 102.2(9) . .
O3 C40' C41' 117.8(12) . .

loop_
_geom_bond_atom_site_label_1
_geom_bond_atom_site_label_2
_geom_bond_distance
_geom_bond_site_symmetry_2
Fe N1 2.072(3) .
Fe P1 2.1048(9) .
Fe S1 2.2866(9) .
Fe S2 2.2943(9) .
Fe S3 2.3199(9) .
S1 C1 1.777(3) .
S2 C10 1.775(3) .
S3 C19 1.777(3) .
P1 C11 1.823(3) .
P1 C2 1.823(3) .
P1 C20 1.827(4) .
Si1 C8 1.866(4) .
Si1 C7 1.872(4) .
Si1 C9 1.875(4) .
Si1 C6 1.881(4) .
Si2 C18 1.860(4) .
Si2 C16 1.864(4) .
Si2 C17 1.879(4) .
Si2 C15 1.883(4) .
Si3 C27 1.856(4) .
Si3 C26 1.866(4) .
Si3 C25 1.883(4) .
Si3 C24 1.894(4) .
C1 C2 1.409(5) .
C1 C6 1.414(5) .
C2 C3 1.395(4) .
C3 C4 1.381(5) .
C4 C5 1.378(5) .
C5 C6 1.402(5) .
C10 C11 1.409(5) .
C10 C15 1.419(5) .
C11 C12 1.381(5) .
C12 C13 1.379(5) .
C13 C14 1.387(5) .
C14 C15 1.396(5) .
C19 C20 1.410(5) .
C19 C24 1.421(5) .
C20 C21 1.386(5) .
C21 C22 1.375(5) .
C22 C23 1.383(5) .
C23 C24 1.394(5) .
N2 C28 1.516(4) .
N2 C28 1.516(4) 2_655
N2 C30 1.518(4) .
N2 C30 1.518(4) 2_655
C28 C29 1.519(5) .
C30 C31 1.510(5) .
N3 C32' 1.394(13) .
N3 C32' 1.394(13) 2
N3 C34 1.412(9) 2
N3 C34 1.412(9) .
N3 C34' 1.608(13) 2
N3 C34' 1.608(13) .
N3 C32 1.637(9) 2
N3 C32 1.637(9) .
C32 C33 1.397(11) .
C32' C33 1.732(12) .
C34 C35 1.770(13) .
C34' C35 1.498(13) .
O1 C36 1.457(9) .
C36 C37 1.450(9) .
O2 C38 1.378(7) .
C38 C39 1.468(9) .
O3 C40 1.249(8) .
O3 C40' 1.308(12) .
C40 C41 1.486(12) .
C40' C41' 1.512(15) .
